data_7124408
loop_
_publ_author_name
'Martinez, Alexandre'
'Qiu, Gege'
'Colomban, C\'edric'
'Giorgi, Michel'
'Vanthuyne, Nicolas'

_publ_section_title
;
 Chirality Transfer in a Cage Controls the Clockwise / Anticlockwise
 Propeller Arrangement of the tris(2-pyridylmethyl)amine Ligand
;
_journal_name_full 'Chemical Communications'
_journal_paper_doi 10.1039/C9CC07244F
_journal_year 2019
_chemical_formula_moiety 'C45 H42 Cl Cu N4 O6'
_chemical_formula_sum 'C45 H42 Cl Cu N4 O6'
_chemical_formula_weight 833.81
_space_group_crystal_system orthorhombic
_space_group_IT_number 19
_space_group_name_Hall 'P 2ac 2ab'
_space_group_name_H-M_alt 'P 21 21 21'
_symmetry_space_group_name_Hall 'P 2ac 2ab'
_symmetry_space_group_name_H-M 'P 21 21 21'
_atom_sites_solution_hydrogens geom
_atom_sites_solution_primary dual
_audit_creation_date 2018-09-10
_audit_creation_method
;
Olex2 1.2
(compiled 2018.05.29 svn.r3510 for OlexSys, GUI svn.r5506)
;
_audit_update_record
;
2019-09-04 deposited with the CCDC.    2019-10-29 downloaded from the CCDC.
;
_cell_angle_alpha 90
_cell_angle_beta 90
_cell_angle_gamma 90
_cell_formula_units_Z 4
_cell_length_a 11.7718(7)
_cell_length_b 15.1157(8)
_cell_length_c 21.9868(14)
_cell_measurement_reflns_used 3682
_cell_measurement_temperature 293
_cell_measurement_theta_max 25.7020
_cell_measurement_theta_min 3.5360
_cell_volume 3912.3(4)
_computing_cell_refinement 'CrysAlisPro 1.171.39.44a (Rigaku OD, 2018)'
_computing_data_collection 'CrysAlisPro 1.171.39.44a (Rigaku OD, 2018)'
_computing_data_reduction 'CrysAlisPro 1.171.39.44a (Rigaku OD, 2018)'
_computing_molecular_graphics 'Olex2 (Dolomanov et al., 2009)'
_computing_publication_material 'Olex2 (Dolomanov et al., 2009)'
_computing_structure_refinement 'ShelXL (Sheldrick, 2015)'
_computing_structure_solution 'ShelXT (Sheldrick, 2015)'
_diffrn_ambient_temperature 293
_diffrn_detector 'CCD plate'
_diffrn_detector_area_resol_mean 5.3048
_diffrn_detector_type AtlasS2
_diffrn_measured_fraction_theta_full 0.990
_diffrn_measured_fraction_theta_max 0.854
_diffrn_measurement_details
;
List of Runs (angles in degrees, time in seconds):

  # Type    Start    End  Width  t~exp~   \w     \q     \k     \f   Frames
#--------------------------------------------------------------------------
  1  \w    -17.00  58.00   1.00   45.00    --   13.98 -99.00-150.00   75
  2  \w     18.00 106.00   1.00   45.00    --   13.98  77.00 -30.00   88
;
_diffrn_measurement_device 'four-circle diffractometer'
_diffrn_measurement_device_type 'SuperNova, Dual, Cu at home/near, AtlasS2'
_diffrn_measurement_method '\w scans'
_diffrn_orient_matrix_type 'CrysAlisPro convention (1999,Acta A55,543-557)'
_diffrn_orient_matrix_UB_11 0.0330000000
_diffrn_orient_matrix_UB_12 0.0084521000
_diffrn_orient_matrix_UB_13 0.0263746000
_diffrn_orient_matrix_UB_21 -0.0503921000
_diffrn_orient_matrix_UB_22 0.0068392000
_diffrn_orient_matrix_UB_23 0.0170167000
_diffrn_orient_matrix_UB_31 -0.0014454000
_diffrn_orient_matrix_UB_32 -0.0456457000
_diffrn_orient_matrix_UB_33 0.0074606000
_diffrn_radiation_monochromator mirror
_diffrn_radiation_probe x-ray
_diffrn_radiation_type MoK\a
_diffrn_radiation_wavelength 0.71073
_diffrn_reflns_av_R_equivalents 0.0261
_diffrn_reflns_av_unetI/netI 0.0720
_diffrn_reflns_Laue_measured_fraction_full 0.990
_diffrn_reflns_Laue_measured_fraction_max 0.854
_diffrn_reflns_limit_h_max 9
_diffrn_reflns_limit_h_min -15
_diffrn_reflns_limit_k_max 17
_diffrn_reflns_limit_k_min -18
_diffrn_reflns_limit_l_max 18
_diffrn_reflns_limit_l_min -28
_diffrn_reflns_number 12359
_diffrn_reflns_point_group_measured_fraction_full 0.992
_diffrn_reflns_point_group_measured_fraction_max 0.852
_diffrn_reflns_theta_full 25.242
_diffrn_reflns_theta_max 27.862
_diffrn_reflns_theta_min 2.871
_diffrn_source 'micro-focus sealed X-ray tube'
_diffrn_source_type 'SuperNova (Mo) X-ray Source'
_exptl_absorpt_coefficient_mu 0.682
_exptl_absorpt_correction_T_max 1.00000
_exptl_absorpt_correction_T_min 0.61160
_exptl_absorpt_correction_type multi-scan
_exptl_absorpt_process_details
;
CrysAlisPro 1.171.39.44a (Rigaku Oxford Diffraction, 2018)
Empirical absorption correction using spherical harmonics,
 implemented in SCALE3 ABSPACK scaling algorithm.
;
_exptl_crystal_colour yellow
_exptl_crystal_colour_primary yellow
_exptl_crystal_density_diffrn 1.416
_exptl_crystal_description plate
_exptl_crystal_F_000 1736
_exptl_crystal_size_max 0.44
_exptl_crystal_size_mid 0.3
_exptl_crystal_size_min 0.14
_refine_diff_density_max 0.926
_refine_diff_density_min -0.446
_refine_diff_density_rms 0.064
_refine_ls_abs_structure_details
;
 Refined as an inversion twin.
;
_refine_ls_abs_structure_Flack 0.48(3)
_refine_ls_extinction_method none
_refine_ls_goodness_of_fit_ref 1.076
_refine_ls_hydrogen_treatment constr
_refine_ls_matrix_type full
_refine_ls_number_parameters 518
_refine_ls_number_reflns 7513
_refine_ls_number_restraints 0
_refine_ls_restrained_S_all 1.076
_refine_ls_R_factor_all 0.1155
_refine_ls_R_factor_gt 0.0645
_refine_ls_shift/su_max 0.001
_refine_ls_shift/su_mean 0.000
_refine_ls_structure_factor_coef Fsqd
_refine_ls_weighting_details 'w=1/[\s^2^(Fo^2^)+(0.0717P)^2^+2.0438P] where P=(Fo^2^+2Fc^2^)/3'
_refine_ls_weighting_scheme calc
_refine_ls_wR_factor_gt 0.1423
_refine_ls_wR_factor_ref 0.1658
_reflns_Friedel_coverage 0.802
_reflns_Friedel_fraction_full 0.995
_reflns_Friedel_fraction_max 0.851
_reflns_number_gt 4808
_reflns_number_total 7513
_reflns_threshold_expression 'I > 2\s(I)'
_cod_data_source_file c9cc07244f2.cif
_cod_data_source_block cc1exp59
_cod_database_code 7124408
_shelx_shelxl_version_number 2016/4
_chemical_oxdiff_formula 'c45 h42 Cl2 Cu1 n4 o6'
_shelx_space_group_comment
;
The symmetry employed for this shelxl refinement is uniquely defined
by the following loop, which should always be used as a source of
symmetry information in preference to the above space-group names.
They are only intended as comments.
;
_shelx_estimated_absorpt_t_max 0.911
_shelx_estimated_absorpt_t_min 0.753
_reflns_odcompleteness_completeness 99.65
_reflns_odcompleteness_iscentric 1
_reflns_odcompleteness_theta 24.66
_olex2_refinement_description
;
1. Twinned data refinement
 Scales: 0.52(3)
 0.48(3)
2. Fixed Uiso
 At 1.2 times of:
  All C(H) groups, All C(H,H) groups
 At 1.5 times of:
  All C(H,H,H) groups
3.a Secondary CH2 refined with riding coordinates:
 C6(H6A,H6B), C14(H14A,H14B), C22(H22A,H22B), C28(H28A,H28B), C29(H29A,H29B),
 C30(H30A,H30B), C36(H36A,H36B), C43(H43A,H43B), C44(H44A,H44B)
3.b Aromatic/amide H refined with riding coordinates:
 C2(H2), C3(H3), C4(H4), C8(H8), C11(H11), C17(H17), C20(H20), C24(H24),
 C25(H25), C26(H26), C32(H32), C33(H33), C34(H34), C38(H38), C41(H41)
3.c Idealised Me refined as rotating group:
 C13(H13A,H13B,H13C), C21(H21A,H21B,H21C), C45(H45A,H45B,H45C)
;
_olex2_submission_special_instructions 'No special instructions were received'
_oxdiff_exptl_absorpt_empirical_details
;
Empirical correction (ABSPACK) includes:
- Absorption correction using spherical harmonics
- Frame scaling
;
_oxdiff_exptl_absorpt_empirical_full_max 1.560
_oxdiff_exptl_absorpt_empirical_full_min 0.669

loop_
_space_group_symop_operation_xyz
'x, y, z'
'-x+1/2, -y, z+1/2'
'-x, y+1/2, -z+1/2'
'x+1/2, -y+1/2, -z'

loop_
_atom_site_label
_atom_site_type_symbol
_atom_site_fract_x
_atom_site_fract_y
_atom_site_fract_z
_atom_site_U_iso_or_equiv
_atom_site_adp_type
_atom_site_occupancy
_atom_site_site_symmetry_order
_atom_site_calc_flag
_atom_site_refinement_flags_posn
Cu1 Cu 0.09170(9) 0.75583(6) 0.67957(5) 0.0590(3) Uani 1 1 d .
Cl1 Cl 0.1306(2) 0.88963(14) 0.70016(12) 0.0796(8) Uani 1 1 d .
O1 O 0.0573(4) 0.6358(3) 0.7763(2) 0.0464(13) Uani 1 1 d .
O2 O 0.2475(5) 0.7127(4) 0.7719(3) 0.0621(16) Uani 1 1 d .
O3 O 0.1046(5) 0.3152(3) 0.4721(2) 0.0584(15) Uani 1 1 d .
O4 O -0.0604(5) 0.3186(4) 0.5598(3) 0.0624(16) Uani 1 1 d .
O5 O 0.6375(4) 0.6227(4) 0.5594(2) 0.0540(14) Uani 1 1 d .
O6 O 0.6166(6) 0.4999(4) 0.4790(3) 0.0687(18) Uani 1 1 d .
N1 N 0.1934(5) 0.7022(4) 0.5844(3) 0.0403(15) Uani 1 1 d .
N2 N 0.0017(5) 0.6552(4) 0.6537(3) 0.0411(15) Uani 1 1 d .
N3 N 0.1667(5) 0.5117(4) 0.5107(3) 0.0437(16) Uani 1 1 d .
N4 N 0.4587(5) 0.7343(4) 0.5814(3) 0.0457(16) Uani 1 1 d .
C1 C 0.0004(6) 0.6436(5) 0.5931(4) 0.0432(19) Uani 1 1 d .
C2 C -0.0696(6) 0.5821(6) 0.5659(4) 0.053(2) Uani 1 1 d .
H2 H -0.071328 0.577028 0.523747 0.063 Uiso 1 1 calc R
C3 C -0.1360(7) 0.5289(6) 0.6007(4) 0.060(2) Uani 1 1 d .
H3 H -0.184358 0.487864 0.582798 0.072 Uiso 1 1 calc R
C4 C -0.1305(6) 0.5369(6) 0.6637(4) 0.051(2) Uani 1 1 d .
H4 H -0.173231 0.500121 0.688741 0.061 Uiso 1 1 calc R
C5 C -0.0607(6) 0.6002(5) 0.6881(3) 0.0410(18) Uani 1 1 d .
C6 C -0.0530(6) 0.6115(5) 0.7565(3) 0.046(2) Uani 1 1 d .
H6A H -0.106704 0.656512 0.769153 0.055 Uiso 1 1 calc R
H6B H -0.074550 0.556370 0.775931 0.055 Uiso 1 1 calc R
C7 C 0.1478(6) 0.5817(5) 0.7621(3) 0.0345(16) Uani 1 1 d .
C8 C 0.1417(6) 0.4912(5) 0.7492(3) 0.0360(17) Uani 1 1 d .
H8 H 0.071560 0.462941 0.749517 0.043 Uiso 1 1 calc R
C9 C 0.2412(6) 0.4421(5) 0.7355(3) 0.0379(17) Uani 1 1 d .
C10 C 0.3443(6) 0.4868(5) 0.7347(3) 0.0365(17) Uani 1 1 d .
C11 C 0.3490(6) 0.5761(5) 0.7480(3) 0.0418(18) Uani 1 1 d .
H11 H 0.419008 0.604535 0.748795 0.050 Uiso 1 1 calc R
C12 C 0.2521(7) 0.6236(5) 0.7602(3) 0.0390(17) Uani 1 1 d .
C13 C 0.3516(7) 0.7616(7) 0.7687(5) 0.082(3) Uani 1 1 d .
H13A H 0.385397 0.753445 0.729315 0.123 Uiso 1 1 calc GR
H13B H 0.402833 0.740779 0.799463 0.123 Uiso 1 1 calc GR
H13C H 0.336304 0.823279 0.775008 0.123 Uiso 1 1 calc GR
C14 C 0.2260(6) 0.3459(5) 0.7214(3) 0.0439(19) Uani 1 1 d .
H14A H 0.165357 0.322623 0.746558 0.053 Uiso 1 1 calc R
H14B H 0.295208 0.314715 0.732067 0.053 Uiso 1 1 calc R
C15 C 0.1981(7) 0.3269(5) 0.6546(3) 0.0423(19) Uani 1 1 d .
C16 C 0.2812(6) 0.3144(5) 0.6094(4) 0.0423(19) Uani 1 1 d .
C17 C 0.2450(7) 0.3114(5) 0.5492(3) 0.0441(19) Uani 1 1 d .
H17 H 0.299210 0.305346 0.518672 0.053 Uiso 1 1 calc R
C18 C 0.1343(7) 0.3168(5) 0.5332(3) 0.045(2) Uani 1 1 d .
C19 C 0.0490(7) 0.3202(5) 0.5784(4) 0.047(2) Uani 1 1 d .
C20 C 0.0834(7) 0.3271(5) 0.6379(4) 0.0456(18) Uani 1 1 d .
H20 H 0.028539 0.332175 0.668095 0.055 Uiso 1 1 calc R
C21 C -0.1441(7) 0.2946(7) 0.6033(4) 0.069(3) Uani 1 1 d .
H21A H -0.216322 0.288349 0.583400 0.103 Uiso 1 1 calc GR
H21B H -0.149219 0.339764 0.633835 0.103 Uiso 1 1 calc GR
H21C H -0.123466 0.239495 0.621924 0.103 Uiso 1 1 calc GR
C22 C 0.0760(8) 0.4015(6) 0.4483(4) 0.060(2) Uani 1 1 d .
H22A H 0.007850 0.422904 0.468300 0.072 Uiso 1 1 calc R
H22B H 0.060117 0.396671 0.405174 0.072 Uiso 1 1 calc R
C23 C 0.1713(7) 0.4670(5) 0.4581(4) 0.047(2) Uani 1 1 d .
C24 C 0.2559(8) 0.4789(6) 0.4155(4) 0.058(2) Uani 1 1 d .
H24 H 0.254575 0.448113 0.378922 0.069 Uiso 1 1 calc R
C25 C 0.3421(8) 0.5370(6) 0.4283(4) 0.062(2) Uani 1 1 d .
H25 H 0.399898 0.546437 0.400206 0.075 Uiso 1 1 calc R
C26 C 0.3423(7) 0.5821(5) 0.4840(3) 0.050(2) Uani 1 1 d .
H26 H 0.400882 0.620793 0.493995 0.060 Uiso 1 1 calc R
C27 C 0.2527(6) 0.5675(5) 0.5240(3) 0.0368(17) Uani 1 1 d .
C28 C 0.2468(6) 0.6120(4) 0.5851(3) 0.0353(16) Uani 1 1 d .
H28A H 0.203858 0.574516 0.612531 0.042 Uiso 1 1 calc R
H28B H 0.323167 0.617124 0.601176 0.042 Uiso 1 1 calc R
C29 C 0.0808(6) 0.7009(5) 0.5565(3) 0.0479(19) Uani 1 1 d .
H29A H 0.086335 0.678092 0.515419 0.057 Uiso 1 1 calc R
H29B H 0.051143 0.760699 0.554409 0.057 Uiso 1 1 calc R
C30 C 0.2652(7) 0.7689(5) 0.5528(4) 0.051(2) Uani 1 1 d .
H30A H 0.220957 0.822570 0.547871 0.061 Uiso 1 1 calc R
H30B H 0.282768 0.746826 0.512496 0.061 Uiso 1 1 calc R
C31 C 0.3737(7) 0.7921(5) 0.5837(3) 0.0445(19) Uani 1 1 d .
C32 C 0.3882(10) 0.8756(6) 0.6100(4) 0.065(3) Uani 1 1 d .
H32 H 0.328044 0.915464 0.611690 0.078 Uiso 1 1 calc R
C33 C 0.4926(10) 0.8978(6) 0.6333(4) 0.069(3) Uani 1 1 d .
H33 H 0.504653 0.953480 0.650134 0.083 Uiso 1 1 calc R
C34 C 0.5771(9) 0.8382(6) 0.6314(4) 0.060(2) Uani 1 1 d .
H34 H 0.647793 0.852311 0.647603 0.072 Uiso 1 1 calc R
C35 C 0.5596(7) 0.7571(6) 0.6060(3) 0.0447(18) Uani 1 1 d .
C36 C 0.6547(7) 0.6935(6) 0.6017(4) 0.055(2) Uani 1 1 d .
H36A H 0.722739 0.725517 0.590055 0.066 Uiso 1 1 calc R
H36B H 0.667905 0.668371 0.641636 0.066 Uiso 1 1 calc R
C37 C 0.5833(6) 0.5467(5) 0.5784(3) 0.0431(18) Uani 1 1 d .
C38 C 0.5449(6) 0.5318(5) 0.6371(4) 0.0469(19) Uani 1 1 d .
H38 H 0.555152 0.575101 0.666663 0.056 Uiso 1 1 calc R
C39 C 0.4910(6) 0.4528(5) 0.6523(3) 0.0426(19) Uani 1 1 d .
C40 C 0.4749(6) 0.3889(5) 0.6089(4) 0.0436(19) Uani 1 1 d .
C41 C 0.5175(7) 0.4039(5) 0.5508(4) 0.049(2) Uani 1 1 d .
H41 H 0.508140 0.360300 0.521378 0.058 Uiso 1 1 calc R
C42 C 0.5728(7) 0.4805(5) 0.5353(3) 0.049(2) Uani 1 1 d .
C43 C 0.4078(7) 0.3051(5) 0.6214(4) 0.053(2) Uani 1 1 d .
H43A H 0.418853 0.288202 0.663583 0.064 Uiso 1 1 calc R
H43B H 0.437528 0.257821 0.596208 0.064 Uiso 1 1 calc R
C44 C 0.4574(6) 0.4426(5) 0.7194(3) 0.046(2) Uani 1 1 d .
H44A H 0.452356 0.380098 0.729079 0.056 Uiso 1 1 calc R
H44B H 0.516437 0.468109 0.744631 0.056 Uiso 1 1 calc R
C45 C 0.6181(12) 0.4303(7) 0.4347(5) 0.107(4) Uani 1 1 d .
H45A H 0.640105 0.453940 0.395946 0.160 Uiso 1 1 calc GR
H45B H 0.543748 0.404643 0.431635 0.160 Uiso 1 1 calc GR
H45C H 0.671523 0.385737 0.446958 0.160 Uiso 1 1 calc GR

loop_
_atom_site_aniso_label
_atom_site_aniso_U_11
_atom_site_aniso_U_22
_atom_site_aniso_U_33
_atom_site_aniso_U_23
_atom_site_aniso_U_13
_atom_site_aniso_U_12
Cu1 0.0728(7) 0.0375(5) 0.0665(7) 0.0003(5) -0.0006(6) 0.0000(5)
Cl1 0.0970(19) 0.0380(11) 0.104(2) -0.0141(11) 0.0277(15) 0.0047(12)
O1 0.040(3) 0.047(3) 0.052(3) -0.015(2) 0.007(3) -0.004(2)
O2 0.044(3) 0.055(4) 0.087(4) -0.017(3) 0.005(3) -0.012(3)
O3 0.080(4) 0.047(3) 0.048(3) -0.013(3) -0.001(3) -0.012(3)
O4 0.052(4) 0.079(4) 0.056(4) 0.000(3) -0.005(3) -0.018(3)
O5 0.047(3) 0.058(4) 0.057(4) 0.002(3) 0.015(3) -0.008(3)
O6 0.083(5) 0.060(4) 0.063(4) -0.001(3) 0.030(3) -0.001(3)
N1 0.041(4) 0.036(4) 0.043(3) 0.008(3) 0.001(3) 0.007(3)
N2 0.036(3) 0.043(4) 0.044(4) 0.004(3) 0.002(3) 0.011(3)
N3 0.050(4) 0.045(4) 0.035(3) 0.001(3) -0.003(3) -0.001(3)
N4 0.052(4) 0.043(4) 0.042(3) 0.003(3) 0.010(3) -0.001(3)
C1 0.032(4) 0.049(5) 0.049(5) 0.008(4) -0.007(4) 0.017(4)
C2 0.028(4) 0.077(6) 0.053(5) 0.003(5) -0.004(4) 0.002(4)
C3 0.030(4) 0.061(6) 0.087(7) -0.013(5) -0.016(5) 0.005(4)
C4 0.028(4) 0.057(5) 0.066(6) 0.005(4) 0.002(4) 0.001(4)
C5 0.030(4) 0.043(4) 0.051(5) 0.005(4) 0.001(4) 0.009(3)
C6 0.033(4) 0.044(5) 0.061(5) 0.000(4) 0.006(4) 0.000(3)
C7 0.026(4) 0.045(4) 0.033(4) 0.004(3) 0.000(3) 0.000(3)
C8 0.033(4) 0.048(5) 0.027(4) 0.005(3) -0.004(3) -0.003(3)
C9 0.041(4) 0.045(5) 0.028(4) 0.009(3) -0.005(3) 0.003(4)
C10 0.031(4) 0.051(5) 0.027(4) 0.011(3) -0.001(3) 0.004(4)
C11 0.026(4) 0.056(5) 0.043(4) 0.007(4) 0.004(3) -0.010(4)
C12 0.043(4) 0.035(4) 0.039(4) 0.000(3) 0.000(4) -0.003(4)
C13 0.051(5) 0.068(7) 0.127(8) -0.016(6) -0.003(6) -0.031(5)
C14 0.041(4) 0.045(5) 0.046(5) 0.016(4) -0.003(4) 0.000(4)
C15 0.051(5) 0.028(4) 0.047(5) 0.005(3) 0.002(4) 0.000(4)
C16 0.038(4) 0.031(4) 0.058(5) 0.001(4) 0.005(4) 0.003(3)
C17 0.055(5) 0.033(4) 0.044(5) -0.006(3) 0.013(4) -0.003(4)
C18 0.058(6) 0.035(4) 0.043(5) -0.007(3) -0.003(4) -0.010(4)
C19 0.048(5) 0.039(4) 0.055(5) 0.002(4) -0.002(4) -0.011(4)
C20 0.045(5) 0.044(4) 0.048(5) 0.002(4) 0.003(4) -0.004(4)
C21 0.047(5) 0.085(7) 0.074(6) -0.007(5) 0.007(5) -0.015(5)
C22 0.063(6) 0.066(6) 0.050(5) -0.008(4) -0.016(5) -0.010(5)
C23 0.052(5) 0.046(5) 0.042(5) -0.003(4) -0.009(4) 0.001(4)
C24 0.074(6) 0.059(6) 0.040(5) -0.011(4) -0.003(5) -0.002(5)
C25 0.073(6) 0.073(6) 0.041(5) -0.003(5) 0.012(5) 0.003(5)
C26 0.059(5) 0.045(5) 0.045(5) 0.004(4) 0.001(4) 0.002(4)
C27 0.033(4) 0.037(4) 0.040(4) 0.002(3) -0.002(4) 0.003(3)
C28 0.037(4) 0.036(4) 0.034(4) 0.004(3) -0.002(3) 0.000(3)
C29 0.044(5) 0.048(5) 0.051(5) 0.012(4) -0.006(4) 0.011(4)
C30 0.067(5) 0.033(4) 0.053(5) 0.013(4) 0.012(4) 0.010(4)
C31 0.053(5) 0.043(4) 0.038(4) 0.007(3) 0.010(4) -0.008(4)
C32 0.096(8) 0.046(5) 0.054(5) -0.005(4) 0.020(5) 0.000(5)
C33 0.104(8) 0.048(6) 0.057(6) -0.010(5) 0.006(6) -0.025(6)
C34 0.072(6) 0.065(6) 0.044(5) -0.005(4) -0.008(5) -0.023(6)
C35 0.052(5) 0.046(5) 0.036(4) 0.006(4) 0.007(4) -0.014(4)
C36 0.040(5) 0.066(6) 0.060(5) 0.004(5) 0.001(4) -0.018(4)
C37 0.027(4) 0.056(5) 0.046(4) 0.006(4) 0.006(4) 0.004(4)
C38 0.033(4) 0.058(5) 0.050(5) 0.000(4) 0.003(4) 0.004(4)
C39 0.028(4) 0.057(5) 0.043(4) 0.011(4) 0.009(3) 0.013(4)
C40 0.037(4) 0.043(5) 0.051(5) 0.006(4) 0.006(4) 0.016(4)
C41 0.045(5) 0.051(5) 0.051(5) -0.002(4) 0.012(4) 0.007(4)
C42 0.047(5) 0.058(5) 0.041(4) 0.005(4) 0.011(4) 0.012(4)
C43 0.063(5) 0.039(4) 0.057(5) 0.006(4) 0.010(5) 0.020(4)
C44 0.036(4) 0.055(5) 0.048(5) 0.013(4) -0.001(4) 0.004(4)
C45 0.173(13) 0.072(7) 0.075(7) -0.013(6) 0.051(8) 0.003(8)

loop_
_atom_type_symbol
_atom_type_description
_atom_type_scat_dispersion_real
_atom_type_scat_dispersion_imag
_atom_type_scat_source
C C 0.0033 0.0016 'International Tables Vol C Tables 4.2.6.8 and 6.1.1.4'
H H 0.0000 0.0000 'International Tables Vol C Tables 4.2.6.8 and 6.1.1.4'
Cl Cl 0.1484 0.1585 'International Tables Vol C Tables 4.2.6.8 and 6.1.1.4'
Cu Cu 0.3201 1.2651 'International Tables Vol C Tables 4.2.6.8 and 6.1.1.4'
N N 0.0061 0.0033 'International Tables Vol C Tables 4.2.6.8 and 6.1.1.4'
O O 0.0106 0.0060 'International Tables Vol C Tables 4.2.6.8 and 6.1.1.4'

loop_
_geom_angle_atom_site_label_1
_geom_angle_atom_site_label_2
_geom_angle_atom_site_label_3
_geom_angle
N2 Cu1 Cl1 158.11(19)
C7 O1 C6 119.0(5)
C12 O2 C13 117.6(7)
C18 O3 C22 113.1(5)
C19 O4 C21 117.5(7)
C37 O5 C36 119.4(6)
C42 O6 C45 117.4(7)
C29 N1 C28 111.8(6)
C29 N1 C30 109.3(6)
C30 N1 C28 112.5(5)
C1 N2 Cu1 113.5(5)
C5 N2 Cu1 128.3(5)
C5 N2 C1 118.1(7)
C23 N3 C27 118.1(6)
C31 N4 C35 118.7(7)
N2 C1 C2 121.7(7)
N2 C1 C29 116.4(7)
C2 C1 C29 122.0(7)
C1 C2 H2 120.0
C3 C2 C1 119.9(8)
C3 C2 H2 120.0
C2 C3 H3 120.6
C2 C3 C4 118.9(8)
C4 C3 H3 120.6
C3 C4 H4 120.7
C5 C4 C3 118.6(8)
C5 C4 H4 120.7
N2 C5 C4 122.6(7)
N2 C5 C6 117.2(7)
C4 C5 C6 120.2(7)
O1 C6 C5 112.9(6)
O1 C6 H6A 109.0
O1 C6 H6B 109.0
C5 C6 H6A 109.0
C5 C6 H6B 109.0
H6A C6 H6B 107.8
O1 C7 C8 125.9(6)
O1 C7 C12 115.0(6)
C12 C7 C8 119.2(7)
C7 C8 H8 119.6
C7 C8 C9 120.9(7)
C9 C8 H8 119.6
C8 C9 C14 117.0(7)
C10 C9 C8 118.0(7)
C10 C9 C14 125.0(7)
C9 C10 C44 123.5(7)
C11 C10 C9 120.5(7)
C11 C10 C44 116.1(7)
C10 C11 H11 119.4
C12 C11 C10 121.3(7)
C12 C11 H11 119.4
O2 C12 C7 114.1(7)
O2 C12 C11 125.7(7)
C11 C12 C7 120.2(7)
O2 C13 H13A 109.5
O2 C13 H13B 109.5
O2 C13 H13C 109.5
H13A C13 H13B 109.5
H13A C13 H13C 109.5
H13B C13 H13C 109.5
C9 C14 H14A 108.8
C9 C14 H14B 108.8
C9 C14 C15 114.0(6)
H14A C14 H14B 107.7
C15 C14 H14A 108.8
C15 C14 H14B 108.8
C16 C15 C14 123.6(7)
C20 C15 C14 117.3(7)
C20 C15 C16 119.0(7)
C15 C16 C43 124.8(7)
C17 C16 C15 117.6(7)
C17 C16 C43 117.6(7)
C16 C17 H17 118.7
C18 C17 C16 122.7(7)
C18 C17 H17 118.7
O3 C18 C19 120.1(7)
C17 C18 O3 119.5(7)
C17 C18 C19 120.3(7)
O4 C19 C18 117.6(7)
O4 C19 C20 124.9(7)
C20 C19 C18 117.5(7)
C15 C20 H20 118.8
C19 C20 C15 122.4(7)
C19 C20 H20 118.8
O4 C21 H21A 109.5
O4 C21 H21B 109.5
O4 C21 H21C 109.5
H21A C21 H21B 109.5
H21A C21 H21C 109.5
H21B C21 H21C 109.5
O3 C22 H22A 109.3
O3 C22 H22B 109.3
O3 C22 C23 111.5(7)
H22A C22 H22B 108.0
C23 C22 H22A 109.3
C23 C22 H22B 109.3
N3 C23 C22 115.0(7)
N3 C23 C24 123.3(8)
C24 C23 C22 121.7(7)
C23 C24 H24 120.7
C25 C24 C23 118.7(7)
C25 C24 H24 120.7
C24 C25 H25 120.3
C24 C25 C26 119.5(8)
C26 C25 H25 120.3
C25 C26 H26 120.9
C27 C26 C25 118.2(8)
C27 C26 H26 120.9
N3 C27 C26 122.1(7)
N3 C27 C28 116.0(6)
C26 C27 C28 121.9(7)
N1 C28 C27 114.7(5)
N1 C28 H28A 108.6
N1 C28 H28B 108.6
C27 C28 H28A 108.6
C27 C28 H28B 108.6
H28A C28 H28B 107.6
N1 C29 C1 110.7(6)
N1 C29 H29A 109.5
N1 C29 H29B 109.5
C1 C29 H29A 109.5
C1 C29 H29B 109.5
H29A C29 H29B 108.1
N1 C30 H30A 108.3
N1 C30 H30B 108.3
N1 C30 C31 115.8(6)
H30A C30 H30B 107.4
C31 C30 H30A 108.3
C31 C30 H30B 108.3
N4 C31 C30 118.3(7)
N4 C31 C32 121.1(8)
C32 C31 C30 120.4(8)
C31 C32 H32 120.5
C33 C32 C31 118.9(9)
C33 C32 H32 120.5
C32 C33 H33 120.4
C34 C33 C32 119.2(8)
C34 C33 H33 120.4
C33 C34 H34 119.8
C33 C34 C35 120.3(9)
C35 C34 H34 119.8
N4 C35 C34 121.8(8)
N4 C35 C36 118.3(7)
C34 C35 C36 119.8(8)
O5 C36 C35 114.8(7)
O5 C36 H36A 108.6
O5 C36 H36B 108.6
C35 C36 H36A 108.6
C35 C36 H36B 108.6
H36A C36 H36B 107.5
O5 C37 C38 124.6(7)
O5 C37 C42 115.9(6)
C42 C37 C38 119.4(7)
C37 C38 H38 119.6
C37 C38 C39 120.7(7)
C39 C38 H38 119.6
C38 C39 C44 115.8(7)
C40 C39 C38 120.0(7)
C40 C39 C44 124.2(7)
C39 C40 C41 118.4(7)
C39 C40 C43 122.2(7)
C41 C40 C43 119.3(7)
C40 C41 H41 118.8
C42 C41 C40 122.5(8)
C42 C41 H41 118.8
O6 C42 C37 115.4(7)
C41 C42 O6 125.6(7)
C41 C42 C37 118.9(7)
C16 C43 H43A 108.8
C16 C43 H43B 108.8
C40 C43 C16 113.7(6)
C40 C43 H43A 108.8
C40 C43 H43B 108.8
H43A C43 H43B 107.7
C10 C44 C39 113.1(6)
C10 C44 H44A 109.0
C10 C44 H44B 109.0
C39 C44 H44A 109.0
C39 C44 H44B 109.0
H44A C44 H44B 107.8
O6 C45 H45A 109.5
O6 C45 H45B 109.5
O6 C45 H45C 109.5
H45A C45 H45B 109.5
H45A C45 H45C 109.5
H45B C45 H45C 109.5

loop_
_geom_bond_atom_site_label_1
_geom_bond_atom_site_label_2
_geom_bond_distance
Cu1 Cl1 2.122(2)
Cu1 N2 1.938(6)
O1 C6 1.418(8)
O1 C7 1.379(8)
O2 C12 1.372(9)
O2 C13 1.432(9)
O3 C18 1.389(9)
O3 C22 1.445(10)
O4 C19 1.352(9)
O4 C21 1.420(10)
O5 C36 1.432(10)
O5 C37 1.379(9)
O6 C42 1.373(9)
O6 C45 1.434(11)
N1 C28 1.502(9)
N1 C29 1.460(9)
N1 C30 1.487(9)
N2 C1 1.345(9)
N2 C5 1.343(9)
N3 C23 1.340(9)
N3 C27 1.350(9)
N4 C31 1.330(9)
N4 C35 1.350(9)
C1 C2 1.379(11)
C1 C29 1.513(11)
C2 H2 0.9300
C2 C3 1.358(12)
C3 H3 0.9300
C3 C4 1.392(11)
C4 H4 0.9300
C4 C5 1.370(10)
C5 C6 1.514(11)
C6 H6A 0.9700
C6 H6B 0.9700
C7 C8 1.399(10)
C7 C12 1.383(10)
C8 H8 0.9300
C8 C9 1.419(10)
C9 C10 1.389(10)
C9 C14 1.497(10)
C10 C11 1.383(10)
C10 C44 1.527(10)
C11 H11 0.9300
C11 C12 1.374(10)
C13 H13A 0.9600
C13 H13B 0.9600
C13 H13C 0.9600
C14 H14A 0.9700
C14 H14B 0.9700
C14 C15 1.532(10)
C15 C16 1.407(10)
C15 C20 1.400(11)
C16 C17 1.391(10)
C16 C43 1.520(11)
C17 H17 0.9300
C17 C18 1.352(11)
C18 C19 1.415(11)
C19 C20 1.372(10)
C20 H20 0.9300
C21 H21A 0.9600
C21 H21B 0.9600
C21 H21C 0.9600
C22 H22A 0.9700
C22 H22B 0.9700
C22 C23 1.512(11)
C23 C24 1.378(11)
C24 H24 0.9300
C24 C25 1.371(12)
C25 H25 0.9300
C25 C26 1.402(11)
C26 H26 0.9300
C26 C27 1.391(10)
C27 C28 1.504(9)
C28 H28A 0.9700
C28 H28B 0.9700
C29 H29A 0.9700
C29 H29B 0.9700
C30 H30A 0.9700
C30 H30B 0.9700
C30 C31 1.488(11)
C31 C32 1.399(11)
C32 H32 0.9300
C32 C33 1.373(13)
C33 H33 0.9300
C33 C34 1.343(13)
C34 H34 0.9300
C34 C35 1.364(11)
C35 C36 1.478(11)
C36 H36A 0.9700
C36 H36B 0.9700
C37 C38 1.387(10)
C37 C42 1.383(10)
C38 H38 0.9300
C38 C39 1.393(10)
C39 C40 1.371(10)
C39 C44 1.534(10)
C40 C41 1.391(10)
C40 C43 1.518(11)
C41 H41 0.9300
C41 C42 1.372(11)
C43 H43A 0.9700
C43 H43B 0.9700
C44 H44A 0.9700
C44 H44B 0.9700
C45 H45A 0.9600
C45 H45B 0.9600
C45 H45C 0.9600

loop_
_twin_individual_id
_twin_individual_mass_fraction_refined
1 0.52(3)
2 0.48(3)
